data_1518579
loop_
_publ_author_name
'Kumar, N. N. Bhuvan'
'Kuznetsov, Dmitry M.'
'Kutateladze, Andrei G.'

_publ_section_title
;
 Intramolecular Cycloadditions of Photogenerated Azaxylylenes with
 Oxadiazoles Provide Direct Access to Versatile Polyheterocyclic
 Ketopiperazines Containing a Spiro-oxirane Moiety.
;
_journal_issue 3
_journal_name_full 'Organic letters'
_journal_page_first 438
_journal_page_last 441
_journal_paper_doi 10.1021/ol5033909
_journal_volume 17
_journal_year 2015
_chemical_formula_moiety 'C25 H19 N3 O4'
_chemical_formula_sum 'C25 H19 N3 O4'
_chemical_formula_weight 425.43
_space_group_IT_number 88
_symmetry_cell_setting tetragonal
_symmetry_space_group_name_Hall '-I 4ad'
_symmetry_space_group_name_H-M 'I 41/a :2'
_atom_sites_solution_hydrogens geom
_atom_sites_solution_primary direct
_atom_sites_solution_secondary difmap
_audit_creation_method SHELXL-97
_cell_angle_alpha 90.00
_cell_angle_beta 90.00
_cell_angle_gamma 90.00
_cell_formula_units_Z 16
_cell_length_a 25.4401(6)
_cell_length_b 25.4401(6)
_cell_length_c 14.9071(4)
_cell_measurement_reflns_used 9944
_cell_measurement_temperature 296(2)
_cell_measurement_theta_max 22.60
_cell_measurement_theta_min 2.25
_cell_volume 9647.9(4)
_computing_cell_refinement 'Bruker SAINT'
_computing_data_collection 'Bruker APEX2'
_computing_data_reduction 'Bruker SAINT'
_computing_molecular_graphics 'Bruker SHELXTL'
_computing_publication_material 'Bruker SHELXTL'
_computing_structure_refinement 'SHELXL-97 (Sheldrick, 2008)'
_computing_structure_solution 'SHELXS-97 (Sheldrick, 2008)'
_diffrn_ambient_temperature 296(2)
_diffrn_detector_area_resol_mean 8.33
_diffrn_measured_fraction_theta_full 1.000
_diffrn_measured_fraction_theta_max 1.000
_diffrn_measurement_device_type 'Bruker D8 APEX II Diffractometer'
_diffrn_measurement_method '\f and \w scans'
_diffrn_radiation_monochromator graphite
_diffrn_radiation_source 'fine-focus sealed tube'
_diffrn_radiation_type MoK\a
_diffrn_radiation_wavelength 0.71073
_diffrn_reflns_av_R_equivalents 0.0511
_diffrn_reflns_av_sigmaI/netI 0.0298
_diffrn_reflns_limit_h_max 31
_diffrn_reflns_limit_h_min -25
_diffrn_reflns_limit_k_max 31
_diffrn_reflns_limit_k_min -31
_diffrn_reflns_limit_l_max 18
_diffrn_reflns_limit_l_min -18
_diffrn_reflns_number 41861
_diffrn_reflns_theta_full 26.37
_diffrn_reflns_theta_max 26.37
_diffrn_reflns_theta_min 1.58
_exptl_absorpt_coefficient_mu 0.081
_exptl_absorpt_correction_T_max 0.9691
_exptl_absorpt_correction_T_min 0.9403
_exptl_absorpt_correction_type multi-scan
_exptl_crystal_colour colourless
_exptl_crystal_density_diffrn 1.172
_exptl_crystal_density_method 'not measured'
_exptl_crystal_description Block
_exptl_crystal_F_000 3552
_exptl_crystal_size_max 0.77
_exptl_crystal_size_mid 0.44
_exptl_crystal_size_min 0.39
_platon_squeeze_details
;
;
_refine_diff_density_max 0.156
_refine_diff_density_min -0.139
_refine_diff_density_rms 0.027
_refine_ls_extinction_method none
_refine_ls_goodness_of_fit_ref 0.638
_refine_ls_matrix_type full
_refine_ls_number_parameters 289
_refine_ls_number_reflns 4937
_refine_ls_number_restraints 0
_refine_ls_restrained_S_all 0.638
_refine_ls_R_factor_all 0.0738
_refine_ls_R_factor_gt 0.0448
_refine_ls_shift/su_max 0.001
_refine_ls_shift/su_mean 0.000
_refine_ls_structure_factor_coef Fsqd
_refine_ls_weighting_details 'calc w=1/[\s^2^(Fo^2^)+(0.1549P)^2^+10.2153P] where P=(Fo^2^+2Fc^2^)/3'
_refine_ls_weighting_scheme calc
_refine_ls_wR_factor_gt 0.1433
_refine_ls_wR_factor_ref 0.1747
_reflns_number_gt 3145
_reflns_number_total 4937
_reflns_threshold_expression >2sigma(I)
_cod_data_source_file ol5033909_si_001.cif
_cod_data_source_block Compound12
_cod_depositor_comments
;
The following automatic conversions were performed:

'_symmetry_cell_setting' value 'Tetragonal' changed to 'tetragonal'
according to
/home/saulius/struct/COD-crude-data--automatic-downloads/rss-feeds/ACS/lib/dictionaries/cif_core.dic
dictionary named 'cif_core.dic' version 2.4.2 from 2011-04-26.

Automatic conversion script
Id: cif_fix_values 2935 2014-11-11 08:27:57Z andrius 

 Adding full bibliography for 1518573--1518580.cif.
;
_cod_original_sg_symbol_H-M 'I4(1)/a  '
_cod_database_code 1518579

loop_
_symmetry_equiv_pos_as_xyz
'x, y, z'
'-y+1/4, x+3/4, z+3/4'
'y+1/4, -x+1/4, z+1/4'
'-x, -y+1/2, z'
'x+1/2, y+1/2, z+1/2'
'-y+3/4, x+5/4, z+5/4'
'y+3/4, -x+3/4, z+3/4'
'-x+1/2, -y+1, z+1/2'
'-x, -y, -z'
'y-1/4, -x-3/4, -z-3/4'
'-y-1/4, x-1/4, -z-1/4'
'x, y-1/2, -z'
'-x+1/2, -y+1/2, -z+1/2'
'y+1/4, -x-1/4, -z-1/4'
'-y+1/4, x+1/4, -z+1/4'
'x+1/2, y, -z+1/2'

loop_
_atom_site_label
_atom_site_type_symbol
_atom_site_fract_x
_atom_site_fract_y
_atom_site_fract_z
_atom_site_U_iso_or_equiv
_atom_site_adp_type
_atom_site_occupancy
_atom_site_symmetry_multiplicity
_atom_site_calc_flag
_atom_site_refinement_flags
N5 N 0.54405(6) 0.68711(6) 1.01610(9) 0.0496(4) Uani 1 1 d .
H5 H 0.5269 0.6874 1.0658 0.060 Uiso 1 1 calc R
O2 O 0.56911(5) 0.76878(5) 1.05036(8) 0.0549(3) Uani 1 1 d .
O3 O 0.57732(8) 0.65419(10) 0.73065(10) 0.1116(7) Uani 1 1 d .
C100 C 0.53710(7) 0.63932(7) 0.96316(11) 0.0515(4) Uani 1 1 d .
N2 N 0.64376(6) 0.68774(6) 0.91373(10) 0.0561(4) Uani 1 1 d .
N3 N 0.53648(7) 0.65037(6) 0.86578(9) 0.0575(4) Uani 1 1 d .
O10 O 0.46321(6) 0.60856(6) 1.05331(9) 0.0677(4) Uani 1 1 d .
C1 C 0.63398(13) 0.50924(11) 1.0397(3) 0.1054(10) Uani 1 1 d .
H1 H 0.6553 0.4810 1.0555 0.127 Uiso 1 1 calc R
C2 C 0.60179(13) 0.50569(10) 0.9666(2) 0.1032(9) Uani 1 1 d .
H2 H 0.6005 0.4746 0.9340 0.124 Uiso 1 1 calc R
C3 C 0.57123(10) 0.54775(9) 0.94082(19) 0.0813(7) Uani 1 1 d .
H3 H 0.5495 0.5450 0.8909 0.098 Uiso 1 1 calc R
C4 C 0.57300(8) 0.59430(7) 0.98975(13) 0.0575(5) Uani 1 1 d .
C5 C 0.57247(7) 0.73061(7) 1.00074(10) 0.0446(4) Uani 1 1 d .
C6 C 0.60966(7) 0.73308(7) 0.92195(12) 0.0514(4) Uani 1 1 d .
H6A H 0.5892 0.7365 0.8673 0.062 Uiso 1 1 calc R
H6B H 0.6312 0.7643 0.9276 0.062 Uiso 1 1 calc R
C7 C 0.69080(8) 0.68704(9) 0.97124(14) 0.0664(5) Uani 1 1 d .
H7A H 0.7071 0.6527 0.9677 0.080 Uiso 1 1 calc R
H7B H 0.6803 0.6929 1.0330 0.080 Uiso 1 1 calc R
C8 C 0.73004(8) 0.72794(9) 0.94483(14) 0.0674(6) Uani 1 1 d .
C9 C 0.73553(11) 0.77390(11) 0.99287(18) 0.0882(7) Uani 1 1 d .
H9 H 0.7160 0.7791 1.0448 0.106 Uiso 1 1 calc R
C10 C 0.77031(14) 0.81248(14) 0.9636(3) 0.1171(11) Uani 1 1 d .
H10 H 0.7737 0.8436 0.9959 0.141 Uiso 1 1 calc R
C11 C 0.79923(13) 0.80491(17) 0.8884(3) 0.1177(11) Uani 1 1 d .
H11 H 0.8218 0.8312 0.8683 0.141 Uiso 1 1 calc R
C12 C 0.79535(12) 0.75933(17) 0.8424(2) 0.1110(10) Uani 1 1 d .
H12 H 0.8162 0.7539 0.7919 0.133 Uiso 1 1 calc R
C13 C 0.76099(10) 0.72100(12) 0.86952(17) 0.0897(8) Uani 1 1 d .
H13 H 0.7585 0.6899 0.8369 0.108 Uiso 1 1 calc R
C14 C 0.63353(9) 0.64853(9) 0.85645(13) 0.0666(6) Uani 1 1 d .
C15 C 0.58023(9) 0.65142(10) 0.81101(13) 0.0715(6) Uani 1 1 d .
C16 C 0.48382(9) 0.65186(8) 0.83369(12) 0.0605(5) Uani 1 1 d .
C17 C 0.46477(11) 0.66807(10) 0.75091(13) 0.0755(6) Uani 1 1 d .
H17 H 0.4872 0.6803 0.7064 0.091 Uiso 1 1 calc R
C18 C 0.41140(12) 0.66531(10) 0.73734(16) 0.0845(7) Uani 1 1 d .
H18 H 0.3979 0.6760 0.6823 0.101 Uiso 1 1 calc R
C19 C 0.37694(11) 0.64738(10) 0.80186(16) 0.0801(7) Uani 1 1 d .
H19 H 0.3411 0.6459 0.7897 0.096 Uiso 1 1 calc R
C20 C 0.39565(9) 0.63163(8) 0.88445(15) 0.0684(6) Uani 1 1 d .
H20 H 0.3729 0.6193 0.9286 0.082 Uiso 1 1 calc R
C21 C 0.44918(8) 0.63464(7) 0.89973(13) 0.0582(5) Uani 1 1 d .
C22 C 0.47838(8) 0.62407(7) 0.98158(12) 0.0552(5) Uani 1 1 d .
C23 C 0.60410(9) 0.59709(8) 1.06536(14) 0.0690(6) Uani 1 1 d .
H23 H 0.6044 0.6275 1.0999 0.083 Uiso 1 1 calc R
C24 C 0.63476(11) 0.55460(10) 1.0896(2) 0.0916(8) Uani 1 1 d .
H24 H 0.6561 0.5567 1.1401 0.110 Uiso 1 1 calc R
O9 O 0.66389(7) 0.61292(7) 0.83834(12) 0.0930(5) Uani 1 1 d .

loop_
_atom_site_aniso_label
_atom_site_aniso_U_11
_atom_site_aniso_U_22
_atom_site_aniso_U_33
_atom_site_aniso_U_23
_atom_site_aniso_U_13
_atom_site_aniso_U_12
N5 0.0638(9) 0.0519(8) 0.0332(7) -0.0049(6) 0.0124(6) -0.0069(7)
O2 0.0712(8) 0.0508(7) 0.0425(6) -0.0077(5) 0.0027(6) -0.0008(6)
O3 0.1121(14) 0.183(2) 0.0392(8) -0.0187(10) 0.0202(8) -0.0276(14)
C100 0.0663(11) 0.0505(10) 0.0376(8) -0.0055(7) 0.0073(8) -0.0078(8)
N2 0.0578(9) 0.0583(9) 0.0523(8) -0.0029(7) 0.0123(7) 0.0009(7)
N3 0.0716(10) 0.0653(10) 0.0356(7) -0.0078(6) 0.0067(7) -0.0073(8)
O10 0.0762(9) 0.0716(9) 0.0554(8) 0.0081(6) 0.0073(7) -0.0181(7)
C1 0.105(2) 0.0592(15) 0.152(3) 0.0085(17) -0.017(2) 0.0066(14)
C2 0.111(2) 0.0507(13) 0.148(3) -0.0176(15) -0.007(2) 0.0011(14)
C3 0.0915(17) 0.0586(13) 0.0938(17) -0.0180(12) -0.0081(13) -0.0060(12)
C4 0.0665(12) 0.0484(10) 0.0575(11) -0.0027(8) 0.0055(9) -0.0060(9)
C5 0.0509(9) 0.0493(9) 0.0336(8) -0.0003(7) -0.0038(7) 0.0017(7)
C6 0.0571(10) 0.0510(10) 0.0460(9) 0.0031(7) 0.0076(8) -0.0021(8)
C7 0.0654(13) 0.0761(13) 0.0576(11) 0.0028(10) 0.0047(9) 0.0117(10)
C8 0.0527(11) 0.0892(15) 0.0602(11) 0.0031(11) 0.0004(9) 0.0062(10)
C9 0.0833(17) 0.1019(19) 0.0796(16) -0.0159(14) -0.0004(13) -0.0098(14)
C10 0.106(2) 0.121(3) 0.124(3) -0.014(2) -0.014(2) -0.043(2)
C11 0.081(2) 0.153(3) 0.119(3) 0.021(2) -0.0029(19) -0.040(2)
C12 0.0719(18) 0.163(3) 0.098(2) 0.017(2) 0.0188(15) -0.0141(19)
C13 0.0718(15) 0.116(2) 0.0818(16) -0.0032(15) 0.0159(13) 0.0038(14)
C14 0.0744(14) 0.0702(13) 0.0552(11) -0.0122(10) 0.0236(10) -0.0031(11)
C15 0.0853(15) 0.0854(15) 0.0440(10) -0.0197(10) 0.0176(10) -0.0138(12)
C16 0.0773(13) 0.0600(11) 0.0443(10) -0.0113(8) 0.0020(9) -0.0072(10)
C17 0.0982(18) 0.0868(16) 0.0416(10) -0.0078(10) -0.0003(10) -0.0008(13)
C18 0.111(2) 0.0902(17) 0.0526(12) -0.0122(11) -0.0181(13) 0.0092(15)
C19 0.0887(16) 0.0794(15) 0.0723(15) -0.0167(12) -0.0194(13) 0.0021(12)
C20 0.0743(14) 0.0610(12) 0.0698(13) -0.0081(10) -0.0036(11) -0.0117(10)
C21 0.0699(12) 0.0508(10) 0.0538(10) -0.0089(8) -0.0010(9) -0.0072(9)
C22 0.0698(12) 0.0482(10) 0.0476(10) -0.0050(8) 0.0045(9) -0.0093(8)
C23 0.0868(15) 0.0587(12) 0.0616(12) 0.0038(9) -0.0037(11) -0.0056(11)
C24 0.1039(19) 0.0685(16) 0.1025(19) 0.0176(14) -0.0185(16) -0.0013(13)
O9 0.0965(12) 0.0858(11) 0.0967(12) -0.0314(9) 0.0275(10) 0.0137(9)

loop_
_atom_type_symbol
_atom_type_description
_atom_type_scat_dispersion_real
_atom_type_scat_dispersion_imag
_atom_type_scat_source
C C 0.0033 0.0016 'International Tables Vol C Tables 4.2.6.8 and 6.1.1.4'
H H 0.0000 0.0000 'International Tables Vol C Tables 4.2.6.8 and 6.1.1.4'
N N 0.0061 0.0033 'International Tables Vol C Tables 4.2.6.8 and 6.1.1.4'
O O 0.0106 0.0060 'International Tables Vol C Tables 4.2.6.8 and 6.1.1.4'

loop_
_geom_angle_atom_site_label_1
_geom_angle_atom_site_label_2
_geom_angle_atom_site_label_3
_geom_angle
C5 N5 C100 131.29(14)
C5 N5 H5 114.4
C100 N5 H5 114.4
N5 C100 N3 111.93(14)
N5 C100 C4 114.49(15)
N3 C100 C4 113.97(15)
N5 C100 C22 103.10(13)
N3 C100 C22 102.05(15)
C4 C100 C22 109.94(15)
C14 N2 C6 122.06(17)
C14 N2 C7 121.37(17)
C6 N2 C7 116.57(15)
C15 N3 C16 124.03(16)
C15 N3 C100 125.14(18)
C16 N3 C100 110.20(14)
C2 C1 C24 119.8(3)
C2 C1 H1 120.1
C24 C1 H1 120.1
C1 C2 C3 120.7(3)
C1 C2 H2 119.7
C3 C2 H2 119.7
C2 C3 C4 119.8(3)
C2 C3 H3 120.1
C4 C3 H3 120.1
C23 C4 C3 119.4(2)
C23 C4 C100 121.32(17)
C3 C4 C100 119.07(19)
O2 C5 N5 120.92(15)
O2 C5 C6 118.76(15)
N5 C5 C6 120.32(14)
N2 C6 C5 114.09(14)
N2 C6 H6A 108.7
C5 C6 H6A 108.7
N2 C6 H6B 108.7
C5 C6 H6B 108.7
H6A C6 H6B 107.6
N2 C7 C8 112.40(17)
N2 C7 H7A 109.1
C8 C7 H7A 109.1
N2 C7 H7B 109.1
C8 C7 H7B 109.1
H7A C7 H7B 107.9
C9 C8 C13 118.2(2)
C9 C8 C7 121.4(2)
C13 C8 C7 120.4(2)
C8 C9 C10 120.0(3)
C8 C9 H9 120.0
C10 C9 H9 120.0
C11 C10 C9 120.3(3)
C11 C10 H10 119.9
C9 C10 H10 119.9
C12 C11 C10 120.2(3)
C12 C11 H11 119.9
C10 C11 H11 119.9
C11 C12 C13 120.5(3)
C11 C12 H12 119.7
C13 C12 H12 119.7
C12 C13 C8 120.8(3)
C12 C13 H13 119.6
C8 C13 H13 119.6
O9 C14 N2 124.8(2)
O9 C14 C15 120.2(2)
N2 C14 C15 114.98(18)
O3 C15 N3 122.7(2)
O3 C15 C14 120.2(2)
N3 C15 C14 117.10(17)
C17 C16 C21 120.1(2)
C17 C16 N3 129.44(19)
C21 C16 N3 110.48(17)
C18 C17 C16 117.4(2)
C18 C17 H17 121.3
C16 C17 H17 121.3
C17 C18 C19 122.8(2)
C17 C18 H18 118.6
C19 C18 H18 118.6
C18 C19 C20 119.9(2)
C18 C19 H19 120.0
C20 C19 H19 120.0
C19 C20 C21 118.1(2)
C19 C20 H20 121.0
C21 C20 H20 121.0
C20 C21 C16 121.6(2)
C20 C21 C22 129.15(19)
C16 C21 C22 109.16(18)
O10 C22 C21 129.98(19)
O10 C22 C100 122.85(17)
C21 C22 C100 107.11(15)
C4 C23 C24 119.8(2)
C4 C23 H23 120.1
C24 C23 H23 120.1
C1 C24 C23 120.5(3)
C1 C24 H24 119.8
C23 C24 H24 119.8

loop_
_geom_bond_atom_site_label_1
_geom_bond_atom_site_label_2
_geom_bond_distance
N5 C5 1.342(2)
N5 C100 1.460(2)
N5 H5 0.8600
O2 C5 1.2237(19)
O3 C15 1.202(3)
C100 N3 1.479(2)
C100 C4 1.518(3)
C100 C22 1.568(3)
N2 C14 1.339(3)
N2 C6 1.448(2)
N2 C7 1.472(3)
N3 C15 1.381(3)
N3 C16 1.423(3)
O10 C22 1.203(2)
C1 C2 1.365(4)
C1 C24 1.374(4)
C1 H1 0.9300
C2 C3 1.377(4)
C2 H2 0.9300
C3 C4 1.391(3)
C3 H3 0.9300
C4 C23 1.379(3)
C5 C6 1.510(2)
C6 H6A 0.9700
C6 H6B 0.9700
C7 C8 1.495(3)
C7 H7A 0.9700
C7 H7B 0.9700
C8 C9 1.378(3)
C8 C13 1.383(3)
C9 C10 1.391(4)
C9 H9 0.9300
C10 C11 1.356(5)
C10 H10 0.9300
C11 C12 1.350(5)
C11 H11 0.9300
C12 C13 1.371(4)
C12 H12 0.9300
C13 H13 0.9300
C14 O9 1.221(3)
C14 C15 1.518(3)
C16 C17 1.388(3)
C16 C21 1.392(3)
C17 C18 1.375(4)
C17 H17 0.9300
C18 C19 1.379(4)
C18 H18 0.9300
C19 C20 1.379(3)
C19 H19 0.9300
C20 C21 1.383(3)
C20 H20 0.9300
C21 C22 1.454(3)
C23 C24 1.381(3)
C23 H23 0.9300
C24 H24 0.9300

loop_
_platon_squeeze_void_nr
_platon_squeeze_void_average_x
_platon_squeeze_void_average_y
_platon_squeeze_void_average_z
_platon_squeeze_void_volume
_platon_squeeze_void_count_electrons
_platon_squeeze_void_content
1 0.250 0.000 -0.018 411 86 ' '
2 0.250 0.500 -0.022 412 86 ' '
3 0.750 0.000 -0.013 412 86 ' '
4 0.750 0.500 -0.004 411 86 ' '
